data_7245126
loop_
_publ_author_name
'Zhang, Lu'
'Dong, Wen-Shuai'
'Lu, Zu-Jia'
'Wang, Tingwei'
'Zhang, Chao'
'Zhou, Zun-ning'
'Zhang, Jianguo'

_publ_section_title
;
 Synthesis and Characterization of Thermally Stable Energetic Complexes
 with 3,5-diaminopyrazolone-4-oxime as Nitrogen-Rich Ligand
;
_journal_name_full CrystEngComm
_journal_paper_doi 10.1039/D2CE00715K
_journal_year 2022
_chemical_formula_moiety 'C6 H14 Cd N12 O10'
_chemical_formula_sum 'C6 H14 Cd N12 O10'
_chemical_formula_weight 526.66
_space_group_crystal_system monoclinic
_space_group_IT_number 14
_space_group_name_Hall '-P 2ybc'
_space_group_name_H-M_alt 'P 1 21/c 1'
_symmetry_Int_Tables_number 14
_atom_sites_solution_primary iterative
_audit_creation_date 2022-05-22
_audit_creation_method
;
Olex2 1.2
(compiled 2018.05.29 svn.r3508 for OlexSys, GUI svn.r5506)
;
_audit_update_record
;
2022-05-22 deposited with the CCDC.	2022-06-27 downloaded from the CCDC.
;
_cell_angle_alpha 90
_cell_angle_beta 99.304(2)
_cell_angle_gamma 90
_cell_formula_units_Z 2
_cell_length_a 9.2560(8)
_cell_length_b 12.1628(11)
_cell_length_c 7.5984(7)
_cell_volume 844.17(13)
_computing_molecular_graphics 'Olex2 (Dolomanov et al., 2009)'
_computing_publication_material 'Olex2 (Dolomanov et al., 2009)'
_computing_structure_refinement 'olex2.refine (Bourhis et al., 2015)'
_computing_structure_solution 'olex2.solve (Bourhis et al., 2015)'
_diffrn_ambient_temperature 298.15
_diffrn_measured_fraction_theta_full 0.9959
_diffrn_measured_fraction_theta_max 0.9959
_diffrn_radiation_type 'Mo K\a'
_diffrn_radiation_wavelength 0.71073
_diffrn_reflns_av_R_equivalents 0.0640
_diffrn_reflns_av_unetI/netI 0.0749
_diffrn_reflns_limit_h_max 12
_diffrn_reflns_limit_h_min -12
_diffrn_reflns_limit_k_max 15
_diffrn_reflns_limit_k_min -10
_diffrn_reflns_limit_l_max 10
_diffrn_reflns_limit_l_min -10
_diffrn_reflns_number 4881
_diffrn_reflns_theta_full 25.0125
_diffrn_reflns_theta_max 25.01
_diffrn_reflns_theta_min 2.23
_exptl_absorpt_coefficient_mu 1.378
_exptl_crystal_density_diffrn 2.0718
_exptl_crystal_F_000 522.6719
_exptl_crystal_size_max 0.21
_exptl_crystal_size_mid 0.16
_exptl_crystal_size_min 0.11
_refine_diff_density_max 2.1387
_refine_diff_density_min -1.0553
_refine_diff_density_rms 0.1822
_refine_ls_d_res_high 0.8405
_refine_ls_d_res_low 9.1342
_refine_ls_goodness_of_fit_ref 1.0661
_refine_ls_hydrogen_treatment constr
_refine_ls_matrix_type full
_refine_ls_number_constraints 11
_refine_ls_number_parameters 133
_refine_ls_number_reflns 1470
_refine_ls_number_restraints 1
_refine_ls_restrained_S_all 1.0657
_refine_ls_R_factor_all 0.0639
_refine_ls_R_factor_gt 0.0550
_refine_ls_shift/su_max 0.0119
_refine_ls_shift/su_mean 0.0020
_refine_ls_structure_factor_coef Fsqd
_refine_ls_weighting_details 'w=1/[\s^2^(Fo^2^)+(0.0962P)^2^+0.8512P] where P=(Fo^2^+2Fc^2^)/3'
_refine_ls_weighting_scheme calc
_refine_ls_wR_factor_gt 0.1453
_refine_ls_wR_factor_ref 0.1511
_reflns_Friedel_coverage 0.0
_reflns_limit_h_max 10
_reflns_limit_h_min -10
_reflns_limit_k_max 14
_reflns_limit_k_min 0
_reflns_limit_l_max 9
_reflns_limit_l_min 0
_reflns_number_gt 1202
_reflns_number_total 1470
_reflns_threshold_expression I>=2u(I)
_cod_data_source_file d2ce00715k2.cif
_cod_data_source_block 211128H
_cod_database_code 7245126
_olex2_refinement_description
;
1. Fixed Uiso
 At 1.2 times of:
  All N(H,H) groups, All O(H,H) groups
 At 1.5 times of:
  All O(H) groups
2. Rigid bond restraints
 with sigma for 1-2 distances of 0.001 and sigma for 1-3 distances of 0.001
 N4, C2
 with sigma for 1-2 distances of 0.001 and sigma for 1-3 distances of 0.001
3.a Riding coordinates:
 O5(H5c,H5d)
3.b Tetrahedral OH refined with riding coordinates:
 O1(H1)
3.c X=CH2 refined with riding coordinates:
 N3(H3a,H3b), N5(H5a,H5b)
;
_olex2_submission_special_instructions 'No special instructions were received'

loop_
_space_group_symop_id
_space_group_symop_operation_xyz
1 x,y,z
2 -x,y+1/2,-z+1/2
3 -x,-y,-z
4 x,-y-1/2,z-1/2

loop_
_atom_site_label
_atom_site_type_symbol
_atom_site_fract_x
_atom_site_fract_y
_atom_site_fract_z
_atom_site_U_iso_or_equiv
_atom_site_adp_type
_atom_site_occupancy
_atom_site_site_symmetry_order
_atom_site_refinement_flags_posn
_atom_site_refinement_flags_adp
_atom_site_refinement_flags_occupancy
Cd1 Cd 0.5 0.5 0.5 0.0264(3) Uani 1.000000 2 S T P
O1 O 1.0846(6) 0.2010(6) 0.7959(9) 0.0695(17) Uani 1.000000 1 . . .
H1 H 1.1164(6) 0.1384(6) 0.8143(9) 0.104(3) Uiso 1.000000 1 R . .
O2 O 0.5660(5) 0.6257(4) 0.7304(5) 0.0420(12) Uani 1.000000 1 . . .
O3 O 0.6365(11) 0.4951(4) 0.9125(10) 0.075(2) Uani 1.000000 1 . . .
O4 O 0.6545(5) 0.6608(4) 1.0025(5) 0.0363(10) Uani 1.000000 1 . . .
O5 O 0.3871(6) 0.3686(4) 0.6385(6) 0.0508(13) Uani 1.000000 1 . . .
H5c H 0.3754(6) 0.3628(4) 0.7468(6) 0.0610(16) Uiso 1.000000 1 R . .
H5d H 0.3750(6) 0.3056(4) 0.5902(6) 0.0610(16) Uiso 1.000000 1 R . .
N1 N 0.7255(5) 0.4175(4) 0.5415(7) 0.0323(12) Uani 1.000000 1 . . .
N2 N 0.8465(7) 0.4763(5) 0.6343(9) 0.0418(14) Uani 1.000000 1 . . .
N3 N 1.0740(6) 0.4398(6) 0.8082(9) 0.0558(17) Uani 1.000000 1 . . .
H3a H 1.0910(6) 0.5088(6) 0.8262(9) 0.067(2) Uiso 1.000000 1 R . .
H3b H 1.1375(6) 0.3920(6) 0.8541(9) 0.067(2) Uiso 1.000000 1 R . .
N4 N 0.9617(6) 0.1972(6) 0.7005(8) 0.0476(14) Uani 1.000000 1 . U .
N5 N 0.6719(6) 0.2335(5) 0.4833(9) 0.0497(16) Uani 1.000000 1 . . .
H5a H 0.5878(6) 0.2492(5) 0.4225(9) 0.0596(19) Uiso 1.000000 1 R . .
H5b H 0.6993(6) 0.1661(5) 0.4968(9) 0.0596(19) Uiso 1.000000 1 R . .
N6 N 0.6188(5) 0.5922(4) 0.8833(6) 0.0279(11) Uani 1.000000 1 . . .
C1 C 0.9497(6) 0.4072(6) 0.7096(8) 0.0365(15) Uani 1.000000 1 . . .
C2 C 0.9009(7) 0.2991(7) 0.6636(9) 0.0386(14) Uani 1.000000 1 . U .
C3 C 0.7596(6) 0.3136(5) 0.5563(8) 0.0303(13) Uani 1.000000 1 . . .

loop_
_atom_site_aniso_label
_atom_site_aniso_U_11
_atom_site_aniso_U_22
_atom_site_aniso_U_33
_atom_site_aniso_U_12
_atom_site_aniso_U_13
_atom_site_aniso_U_23
Cd1 0.0257(4) 0.0227(4) 0.0276(4) 0.0022(2) -0.0050(3) -0.0014(2)
O1 0.051(3) 0.063(4) 0.087(4) 0.013(3) -0.011(3) 0.008(3)
O2 0.061(3) 0.036(3) 0.023(2) 0.008(2) -0.014(2) -0.0059(19)
O3 0.130(8) 0.033(4) 0.057(4) 0.012(3) -0.001(4) 0.003(2)
O4 0.046(3) 0.038(3) 0.021(2) -0.000(2) -0.0041(18) -0.007(2)
O5 0.092(4) 0.030(3) 0.036(3) -0.010(2) 0.026(3) -0.003(2)
N1 0.015(2) 0.028(3) 0.049(3) 0.0016(19) -0.011(2) -0.001(2)
N2 0.034(3) 0.030(3) 0.057(4) -0.002(2) -0.006(3) -0.004(3)
N3 0.032(3) 0.055(4) 0.073(4) -0.004(3) -0.011(3) -0.006(4)
N4 0.030(3) 0.067(4) 0.043(3) 0.018(3) -0.002(2) 0.011(3)
N5 0.039(3) 0.034(3) 0.072(4) 0.003(3) -0.004(3) -0.011(3)
N6 0.037(3) 0.022(3) 0.023(3) 0.001(2) 0.001(2) -0.001(2)
C1 0.020(3) 0.050(4) 0.037(3) 0.011(3) -0.001(3) 0.004(3)
C2 0.031(3) 0.053(4) 0.031(3) 0.008(3) 0.003(3) 0.002(3)
C3 0.025(3) 0.029(3) 0.036(3) 0.002(2) 0.002(2) -0.004(3)

loop_
_atom_type_symbol
_atom_type_scat_dispersion_real
_atom_type_scat_dispersion_imag
_atom_type_scat_Cromer_Mann_a1
_atom_type_scat_Cromer_Mann_a2
_atom_type_scat_Cromer_Mann_a3
_atom_type_scat_Cromer_Mann_a4
_atom_type_scat_Cromer_Mann_b1
_atom_type_scat_Cromer_Mann_b2
_atom_type_scat_Cromer_Mann_b3
_atom_type_scat_Cromer_Mann_b4
_atom_type_scat_Cromer_Mann_c
_atom_type_scat_source
_atom_type_scat_dispersion_source
H 0.00000 0.00000 0.49300 0.32291 0.14019 0.04081 10.51090 26.12570 3.14236 57.79970 0.0030380000826 'International Tables Volume C Table 6.1.1.4 (pp. 500-502)' 'Henke, Gullikson and Davis, At. Data and Nucl. Data Tables, 1993, 54, 2'
C 0.00347 0.00161 2.31000 1.02000 1.58860 0.86500 20.84390 10.20750 0.56870 51.65120 0.215599998832 'International Tables Volume C Table 6.1.1.4 (pp. 500-502)' 'Henke, Gullikson and Davis, At. Data and Nucl. Data Tables, 1993, 54, 2'
Cd -0.80532 1.22853 19.22140 17.64440 4.46100 1.60290 0.59460 6.90890 24.70080 87.48250 5.06939983368 'International Tables Volume C Table 6.1.1.4 (pp. 500-502)' 'Henke, Gullikson and Davis, At. Data and Nucl. Data Tables, 1993, 54, 2'
O 0.01158 0.00611 3.04850 2.28680 1.54630 0.86700 13.27710 5.70110 0.32390 32.90890 0.250800013542 'International Tables Volume C Table 6.1.1.4 (pp. 500-502)' 'Henke, Gullikson and Davis, At. Data and Nucl. Data Tables, 1993, 54, 2'
N 0.00653 0.00323 12.21260 3.13220 2.01250 1.16630 0.00570 9.89330 28.99750 0.58260 -11.5290002823 'International Tables Volume C Table 6.1.1.4 (pp. 500-502)' 'Henke, Gullikson and Davis, At. Data and Nucl. Data Tables, 1993, 54, 2'

loop_
_geom_angle_atom_site_label_1
_geom_angle_atom_site_label_2
_geom_angle_atom_site_label_3
_geom_angle
_geom_angle_site_symmetry_1
_geom_angle_site_symmetry_3
_geom_angle_publ_flag
O2 Cd1 O2 180.0 3_666 . ?
O5 Cd1 O2 101.47(16) 3_666 3_666 ?
O5 Cd1 O2 101.47(16) . . ?
O5 Cd1 O2 78.53(16) 3_666 . ?
O5 Cd1 O2 78.53(16) . 3_666 ?
O5 Cd1 O5 180.0 . 3_666 ?
N1 Cd1 O2 93.53(16) . . ?
N1 Cd1 O2 86.47(16) 3_666 . ?
N1 Cd1 O2 93.53(16) 3_666 3_666 ?
N1 Cd1 O2 86.47(16) . 3_666 ?
N1 Cd1 O5 96.07(18) 3_666 3_666 ?
N1 Cd1 O5 83.93(18) 3_666 . ?
N1 Cd1 O5 83.93(18) . 3_666 ?
N1 Cd1 O5 96.07(18) . . ?
N1 Cd1 N1 180.0 . 3_666 ?
N4 O1 H1 109.5 . . ?
N6 O2 Cd1 120.0(4) . . ?
H5c O5 Cd1 130.6 . 3_666 ?
H5d O5 Cd1 118.4 . 3_666 ?
H5d O5 H5c 108.3 . . ?
N2 N1 Cd1 118.5(4) . 3_666 ?
C3 N1 Cd1 129.7(4) . 3_666 ?
C3 N1 N2 106.6(5) . . ?
C1 N2 N1 110.5(5) . . ?
H3b N3 H3a 120.0 . . ?
C1 N3 H3a 120.0 . . ?
C1 N3 H3b 120.0 . . ?
C2 N4 O1 113.0(6) . . ?
H5b N5 H5a 120.0 . . ?
C3 N5 H5a 120.0 . . ?
C3 N5 H5b 120.0 . . ?
O3 N6 O2 120.5(6) . . ?
O4 N6 O2 118.5(5) . . ?
O4 N6 O3 120.9(6) . . ?
N3 C1 N2 123.4(7) . . ?
C2 C1 N2 107.6(5) . . ?
C2 C1 N3 129.0(6) . . ?
C1 C2 N4 133.3(6) . . ?
C3 C2 N4 122.2(7) . . ?
C3 C2 C1 104.6(6) . . ?
N5 C3 N1 123.4(6) . . ?
C2 C3 N1 110.7(6) . . ?
C2 C3 N5 125.9(6) . . ?

loop_
_geom_bond_atom_site_label_1
_geom_bond_atom_site_label_2
_geom_bond_distance
_geom_bond_site_symmetry_2
_geom_bond_publ_flag
Cd1 O2 2.330(4) . ?
Cd1 O2 2.330(4) 3_666 ?
Cd1 O5 2.260(4) . ?
Cd1 O5 2.260(4) 3_666 ?
Cd1 N1 2.292(4) 3_666 ?
Cd1 N1 2.292(4) . ?
O1 H1 0.8200 . ?
O1 N4 1.247(7) . ?
O2 N6 1.254(6) . ?
O3 N6 1.208(6) . ?
O4 N6 1.236(6) . ?
O5 H5c 0.8501 . ?
O5 H5d 0.8500 . ?
N1 N2 1.417(7) . ?
N1 C3 1.303(7) . ?
N2 C1 1.329(8) . ?
N3 H3a 0.8600 . ?
N3 H3b 0.8600 . ?
N3 C1 1.328(8) . ?
N4 C2 1.372(10) . ?
N5 H5a 0.8600 . ?
N5 H5b 0.8600 . ?
N5 C3 1.330(8) . ?
C1 C2 1.415(11) . ?
C2 C3 1.436(8) . ?

loop_
_restr_U_rigid_atom_site_label_1
_restr_U_rigid_atom_site_label_2
_restr_U_rigid_target_weight_param
_restr_U_rigid_U_parallel
_restr_U_rigid_diff
N4 C2 0.0010 0.0439 0.0011
